data_7064263
loop_
_publ_author_name
'Gautam, Ram Nayan'
'Shukla, Alok'
'Jaiswal, Ankesh Kumar'
'Singh, Anupam'
'Vishwakarma, Ajay'
'Kumar, Rajesh'
'Prasad, L. B.'
'Butcher, R. J.'
'Bharty, M. K.'

_publ_section_title
;
 Metallo-hydrazones of pyridine--thiophene derivatives:
 structure--function insight and anticancer evaluation of Co(iii), Ni(ii),
 Cu(ii), and Zn(ii) complexes
;
_journal_issue 7
_journal_name_full 'New Journal of Chemistry'
_journal_page_first 3394
_journal_page_last 3406
_journal_paper_doi 10.1039/D5NJ02095F
_journal_volume 50
_journal_year 2026
_chemical_formula_moiety 'C22 H16 N6 Ni O2 S2'
_chemical_formula_sum 'C22 H16 N6 Ni O2 S2'
_chemical_formula_weight 519.24
_space_group_crystal_system monoclinic
_space_group_IT_number 14
_space_group_name_Hall '-P 2ybc'
_space_group_name_H-M_alt 'P 1 21/c 1'
_atom_sites_solution_hydrogens geom
_atom_sites_solution_primary dual
_atom_sites_solution_secondary difmap
_audit_creation_method SHELXL-2019/3
_audit_update_record
;
2024-08-15 deposited with the CCDC.	2026-01-20 downloaded from the CCDC.
;
_cell_angle_alpha 90
_cell_angle_beta 93.234(2)
_cell_angle_gamma 90
_cell_formula_units_Z 4
_cell_length_a 11.1550(2)
_cell_length_b 8.7600(2)
_cell_length_c 22.4920(5)
_cell_measurement_reflns_used 5514
_cell_measurement_temperature 296(2)
_cell_measurement_theta_max 71.8520
_cell_measurement_theta_min 3.9170
_cell_volume 2194.37(8)
_computing_cell_refinement 'CrysAlisPro 1.171.42.90a (Rigaku OD, 2023)'
_computing_data_collection 'CrysAlisPro 1.171.42.90a (Rigaku OD, 2023)'
_computing_data_reduction 'CrysAlisPro 1.171.42.90a (Rigaku OD, 2023)'
_computing_molecular_graphics SHELXTL
_computing_publication_material SHELXTL
_computing_structure_refinement 'SHELXL-2019/2 (Sheldrick, 2019)'
_computing_structure_solution SHELXT
_diffrn_ambient_temperature 296(2)
_diffrn_detector_area_resol_mean 10.0000
_diffrn_measured_fraction_theta_full 0.999
_diffrn_measured_fraction_theta_max 0.995
_diffrn_measurement_device_type 'XtaLAB Synergy, Dualflex, HyPix3000'
_diffrn_measurement_method '\w scans'
_diffrn_radiation_type CuK\a
_diffrn_radiation_wavelength 1.54178
_diffrn_reflns_av_R_equivalents 0.0808
_diffrn_reflns_av_unetI/netI 0.0687
_diffrn_reflns_Laue_measured_fraction_full 0.999
_diffrn_reflns_Laue_measured_fraction_max 0.995
_diffrn_reflns_limit_h_max 13
_diffrn_reflns_limit_h_min -13
_diffrn_reflns_limit_k_max 10
_diffrn_reflns_limit_k_min -10
_diffrn_reflns_limit_l_max 27
_diffrn_reflns_limit_l_min -26
_diffrn_reflns_number 20268
_diffrn_reflns_point_group_measured_fraction_full 0.999
_diffrn_reflns_point_group_measured_fraction_max 0.995
_diffrn_reflns_theta_full 67.679
_diffrn_reflns_theta_max 72.057
_diffrn_reflns_theta_min 3.937
_diffrn_source 'micro-focus sealed X-ray tube'
_exptl_absorpt_coefficient_mu 3.342
_exptl_absorpt_correction_T_max 1.00000
_exptl_absorpt_correction_T_min 0.85496
_exptl_absorpt_correction_type multi-scan
_exptl_absorpt_process_details
;
CrysAlisPro 1.171.42.90a (Rigaku Oxford Diffraction, 2023)
Empirical absorption correction using spherical harmonics,
implemented in SCALE3 ABSPACK scaling algorithm.
;
_exptl_crystal_colour 'dark brown-black'
_exptl_crystal_density_diffrn 1.572
_exptl_crystal_description prism
_exptl_crystal_F_000 1064
_exptl_crystal_size_max 0.27
_exptl_crystal_size_mid 0.19
_exptl_crystal_size_min 0.13
_refine_diff_density_max 0.929
_refine_diff_density_min -0.403
_refine_diff_density_rms 0.087
_refine_ls_extinction_method none
_refine_ls_goodness_of_fit_ref 1.030
_refine_ls_hydrogen_treatment constr
_refine_ls_matrix_type full
_refine_ls_number_parameters 390
_refine_ls_number_reflns 4308
_refine_ls_number_restraints 408
_refine_ls_restrained_S_all 1.058
_refine_ls_R_factor_all 0.0857
_refine_ls_R_factor_gt 0.0609
_refine_ls_shift/su_max 0.001
_refine_ls_shift/su_mean 0.000
_refine_ls_structure_factor_coef Fsqd
_refine_ls_weighting_details 'w=1/[\s^2^(Fo^2^)+(0.0976P)^2^+0.8211P] where P=(Fo^2^+2Fc^2^)/3'
_refine_ls_weighting_scheme calc
_refine_ls_wR_factor_gt 0.1563
_refine_ls_wR_factor_ref 0.1762
_reflns_Friedel_coverage 0.000
_reflns_number_gt 3091
_reflns_number_total 4308
_reflns_threshold_expression 'I > 2\s(I)'
_cod_data_source_file d5nj02095f3.cif
_cod_data_source_block s11r1l1
_cod_original_sg_symbol_H-M 'P 21/c'
_cod_database_code 7064263
_shelx_shelxl_version_number 2019/3
_shelx_space_group_comment
;
The symmetry employed for this shelxl refinement is uniquely defined
by the following loop, which should always be used as a source of
symmetry information in preference to the above space-group names.
They are only intended as comments.
;

loop_
_space_group_symop_operation_xyz
'x, y, z'
'-x, y+1/2, -z+1/2'
'-x, -y, -z'
'x, -y-1/2, z-1/2'

loop_
_atom_site_label
_atom_site_type_symbol
_atom_site_fract_x
_atom_site_fract_y
_atom_site_fract_z
_atom_site_U_iso_or_equiv
_atom_site_adp_type
_atom_site_occupancy
_atom_site_site_symmetry_order
_atom_site_calc_flag
_atom_site_refinement_flags_posn
_atom_site_refinement_flags_adp
_atom_site_refinement_flags_occupancy
_atom_site_disorder_assembly
_atom_site_disorder_group
Ni1 Ni 0.70376(5) 0.30305(7) 0.57143(2) 0.03627(19) Uani 1 1 d . . . . .
O1 O 0.7004(2) 0.5248(3) 0.60825(11) 0.0437(6) Uani 1 1 d . . . . .
O2 O 0.6112(2) 0.2064(3) 0.64054(11) 0.0453(6) Uani 1 1 d . . . . .
N1 N 0.7845(3) 0.0934(4) 0.55154(12) 0.0382(7) Uani 1 1 d . . . . .
N2 N 0.8651(3) 0.3240(4) 0.61401(13) 0.0390(7) Uani 1 1 d . . . . .
N3 N 0.8914(3) 0.4547(4) 0.64540(14) 0.0428(7) Uani 1 1 d . . . . .
N4 N 0.7206(3) 0.3888(4) 0.48366(13) 0.0397(7) Uani 1 1 d . . . . .
N5 N 0.5388(2) 0.2707(4) 0.53481(13) 0.0366(7) Uani 1 1 d . . . . .
N6 N 0.4557(3) 0.2006(4) 0.56745(13) 0.0431(7) Uani 1 1 d . . . . .
C1 C 0.7417(3) -0.0223(5) 0.51862(17) 0.0443(9) Uani 1 1 d . . . . .
H1A H 0.665822 -0.012000 0.499656 0.053 Uiso 1 1 calc R U . . .
C2 C 0.8030(4) -0.1563(5) 0.51098(19) 0.0509(10) Uani 1 1 d . . . . .
H2A H 0.770045 -0.233890 0.487006 0.061 Uiso 1 1 calc R U . . .
C3 C 0.9157(4) -0.1729(5) 0.5401(2) 0.0520(10) Uani 1 1 d . . . . .
H3A H 0.959072 -0.262794 0.536415 0.062 Uiso 1 1 calc R U . . .
C4 C 0.9623(4) -0.0537(5) 0.57452(18) 0.0480(9) Uani 1 1 d . . . . .
H4A H 1.037426 -0.062314 0.594338 0.058 Uiso 1 1 calc R U . . .
C5 C 0.8955(3) 0.0782(4) 0.57906(15) 0.0380(8) Uani 1 1 d . . . . .
C6 C 0.9360(3) 0.2102(5) 0.61435(17) 0.0430(9) Uani 1 1 d . . . . .
H6A H 1.009645 0.211022 0.635917 0.052 Uiso 1 1 calc R U . . .
C7 C 0.7978(3) 0.5501(4) 0.63839(15) 0.0385(8) Uani 1 1 d . . . . .
C8 C 0.8132(8) 0.6955(9) 0.6707(4) 0.0446(9) Uani 0.754(4) 1 d D U P A 1
C9 C 0.7361(7) 0.8160(10) 0.6703(4) 0.0498(11) Uani 0.754(4) 1 d D U P A 1
H9A H 0.662417 0.815697 0.648746 0.060 Uiso 0.754(4) 1 calc R U P A 1
C10 C 0.7774(6) 0.9429(9) 0.7056(4) 0.0499(10) Uani 0.754(4) 1 d D U P A 1
H10A H 0.736957 1.035031 0.709036 0.060 Uiso 0.754(4) 1 calc R U P A 1
C11 C 0.8844(6) 0.9080(8) 0.7331(3) 0.0522(10) Uani 0.754(4) 1 d D U P A 1
H11A H 0.925688 0.974108 0.759335 0.063 Uiso 0.754(4) 1 calc R U P A 1
S1 S 0.93786(15) 0.7305(2) 0.71532(8) 0.0554(5) Uani 0.754(4) 1 d D U P A 1
C8A C 0.812(2) 0.692(2) 0.6691(12) 0.0482(12) Uani 0.246(4) 1 d D U P A 2
C9A C 0.9113(17) 0.735(2) 0.7047(10) 0.0516(13) Uani 0.246(4) 1 d D U P A 2
H9AA H 0.976963 0.671269 0.712000 0.062 Uiso 0.246(4) 1 calc R U P A 2
C10A C 0.9066(16) 0.885(2) 0.7294(10) 0.0524(13) Uani 0.246(4) 1 d D U P A 2
H10B H 0.965150 0.931733 0.754105 0.063 Uiso 0.246(4) 1 calc R U P A 2
C11A C 0.8001(16) 0.944(2) 0.7098(11) 0.0507(13) Uani 0.246(4) 1 d D U P A 2
H11B H 0.776869 1.041895 0.720354 0.061 Uiso 0.246(4) 1 calc R U P A 2
S1A S 0.7087(5) 0.8294(8) 0.6638(3) 0.0493(10) Uani 0.246(4) 1 d D U P A 2
C12 C 0.8159(4) 0.4430(5) 0.45746(19) 0.0508(10) Uani 1 1 d . . . . .
H12A H 0.888442 0.449603 0.479813 0.061 Uiso 1 1 calc R U . . .
C13 C 0.8124(4) 0.4896(6) 0.3989(2) 0.0636(12) Uani 1 1 d . . . . .
H13A H 0.881583 0.523431 0.381785 0.076 Uiso 1 1 calc R U . . .
C14 C 0.7045(4) 0.4849(7) 0.3664(2) 0.0689(14) Uani 1 1 d . . . . .
H14A H 0.699155 0.518244 0.327113 0.083 Uiso 1 1 calc R U . . .
C15 C 0.6048(4) 0.4308(6) 0.39231(18) 0.0585(12) Uani 1 1 d . . . . .
H15A H 0.530977 0.427872 0.370966 0.070 Uiso 1 1 calc R U . . .
C16 C 0.6155(3) 0.3803(5) 0.45093(16) 0.0412(8) Uani 1 1 d . . . . .
C17 C 0.5158(3) 0.3145(5) 0.48114(16) 0.0438(9) Uani 1 1 d . . . . .
H17A H 0.439616 0.304874 0.462485 0.053 Uiso 1 1 calc R U . . .
C18 C 0.5061(3) 0.1707(5) 0.62152(16) 0.0394(8) Uani 1 1 d . . . . .
C19 C 0.4301(8) 0.0882(12) 0.6621(3) 0.0609(10) Uani 0.728(4) 1 d D U P B 1
C20 C 0.4625(10) 0.0330(15) 0.7176(4) 0.0700(12) Uani 0.728(4) 1 d D U P B 1
H20A H 0.538135 0.048772 0.736154 0.084 Uiso 0.728(4) 1 calc R U P B 1
C21 C 0.3708(6) -0.0502(12) 0.7443(3) 0.0720(11) Uani 0.728(4) 1 d D U P B 1
H21A H 0.377556 -0.094276 0.781911 0.086 Uiso 0.728(4) 1 calc R U P B 1
C22 C 0.2726(7) -0.0558(11) 0.7068(3) 0.0768(12) Uani 0.728(4) 1 d D U P B 1
H22A H 0.201178 -0.101677 0.716601 0.092 Uiso 0.728(4) 1 calc R U P B 1
S2 S 0.29087(17) 0.0279(3) 0.64054(9) 0.0856(7) Uani 0.728(4) 1 d D U P B 1
C19A C 0.429(2) 0.075(3) 0.6586(8) 0.0685(13) Uani 0.272(4) 1 d D U P B 2
C20A C 0.3310(16) -0.015(3) 0.6393(7) 0.0722(14) Uani 0.272(4) 1 d D U P B 2
H20B H 0.304690 -0.025162 0.599504 0.087 Uiso 0.272(4) 1 calc R U P B 2
C21A C 0.2754(16) -0.090(3) 0.6868(7) 0.0772(14) Uani 0.272(4) 1 d D U P B 2
H21B H 0.205632 -0.148249 0.682952 0.093 Uiso 0.272(4) 1 calc R U P B 2
C22A C 0.3387(15) -0.064(3) 0.7370(7) 0.0726(13) Uani 0.272(4) 1 d D U P B 2
H22B H 0.314002 -0.095015 0.773862 0.087 Uiso 0.272(4) 1 calc R U P B 2
S2A S 0.4702(7) 0.0331(12) 0.7288(3) 0.0715(11) Uani 0.272(4) 1 d D U P B 2

loop_
_atom_site_aniso_label
_atom_site_aniso_U_11
_atom_site_aniso_U_22
_atom_site_aniso_U_33
_atom_site_aniso_U_23
_atom_site_aniso_U_13
_atom_site_aniso_U_12
Ni1 0.0351(3) 0.0404(4) 0.0327(3) -0.0033(2) -0.0036(2) -0.0006(3)
O1 0.0398(12) 0.0453(16) 0.0448(14) -0.0082(12) -0.0080(10) 0.0029(11)
O2 0.0424(13) 0.0618(18) 0.0310(12) -0.0002(12) -0.0048(10) 0.0000(13)
N1 0.0431(15) 0.0380(17) 0.0331(14) -0.0003(12) -0.0011(11) 0.0035(13)
N2 0.0387(14) 0.0403(18) 0.0372(15) -0.0050(13) -0.0047(11) -0.0013(13)
N3 0.0405(15) 0.0417(18) 0.0452(17) -0.0081(14) -0.0062(12) 0.0021(14)
N4 0.0417(15) 0.0355(17) 0.0422(16) -0.0008(13) 0.0031(12) 0.0016(13)
N5 0.0365(14) 0.0416(18) 0.0315(14) 0.0005(12) 0.0000(11) -0.0033(13)
N6 0.0399(15) 0.053(2) 0.0357(15) 0.0064(14) -0.0015(12) -0.0087(15)
C1 0.0473(19) 0.044(2) 0.0411(19) -0.0049(16) -0.0043(15) -0.0006(17)
C2 0.060(2) 0.044(2) 0.050(2) -0.0100(18) 0.0039(18) -0.0014(19)
C3 0.057(2) 0.041(2) 0.058(2) -0.0006(19) 0.0086(19) 0.0113(19)
C4 0.0450(19) 0.049(2) 0.049(2) 0.0008(18) -0.0005(16) 0.0025(18)
C5 0.0369(16) 0.039(2) 0.0385(17) -0.0003(15) 0.0028(13) 0.0002(15)
C6 0.0369(17) 0.047(2) 0.0436(19) -0.0026(17) -0.0067(14) 0.0004(17)
C7 0.0393(17) 0.038(2) 0.0374(17) -0.0002(15) -0.0019(14) -0.0015(15)
C8 0.0490(17) 0.0422(17) 0.0419(18) -0.0028(16) -0.0034(15) -0.0006(16)
C9 0.055(2) 0.048(2) 0.045(2) -0.0042(18) -0.0045(18) 0.0038(18)
C10 0.059(2) 0.0447(18) 0.0459(19) -0.0056(16) -0.0016(18) 0.0044(17)
C11 0.061(2) 0.0429(19) 0.0511(19) -0.0082(17) -0.0084(18) -0.0002(18)
S1 0.0590(9) 0.0454(8) 0.0587(9) -0.0067(6) -0.0226(6) -0.0006(7)
C8A 0.053(2) 0.044(2) 0.046(2) -0.004(2) -0.007(2) 0.002(2)
C9A 0.058(2) 0.045(2) 0.051(2) -0.005(2) -0.011(2) 0.000(2)
C10A 0.060(2) 0.045(2) 0.051(2) -0.007(2) -0.009(2) 0.001(2)
C11A 0.059(3) 0.046(2) 0.047(2) -0.006(2) -0.003(2) 0.003(2)
S1A 0.056(2) 0.0473(18) 0.0441(18) -0.0049(15) -0.0017(15) 0.0066(16)
C12 0.0428(19) 0.049(2) 0.061(2) -0.005(2) 0.0067(17) -0.0069(18)
C13 0.059(2) 0.067(3) 0.067(3) 0.004(2) 0.024(2) -0.009(2)
C14 0.073(3) 0.091(4) 0.044(2) 0.015(2) 0.012(2) -0.010(3)
C15 0.058(2) 0.077(3) 0.041(2) 0.011(2) 0.0025(17) -0.001(2)
C16 0.0384(17) 0.048(2) 0.0370(18) 0.0021(16) 0.0016(14) 0.0014(16)
C17 0.0379(17) 0.058(2) 0.0352(18) 0.0056(17) -0.0045(14) -0.0051(18)
C18 0.0387(17) 0.044(2) 0.0354(17) -0.0029(15) 0.0033(13) -0.0012(16)
C19 0.0526(18) 0.098(2) 0.0322(17) 0.0115(18) 0.0055(16) -0.0120(19)
C20 0.062(2) 0.110(2) 0.039(2) 0.015(2) 0.0068(18) -0.008(2)
C21 0.067(2) 0.107(3) 0.0426(19) 0.018(2) 0.0122(18) -0.008(2)
C22 0.071(2) 0.115(3) 0.046(2) 0.014(2) 0.0142(19) -0.023(2)
S2 0.0661(11) 0.1323(18) 0.0576(9) 0.0287(10) -0.0032(8) -0.0375(11)
C19A 0.058(2) 0.108(3) 0.039(2) 0.017(2) 0.004(2) -0.015(2)
C20A 0.061(2) 0.113(3) 0.043(2) 0.018(2) 0.006(2) -0.021(2)
C21A 0.069(2) 0.116(3) 0.047(2) 0.018(2) 0.009(2) -0.021(2)
C22A 0.066(2) 0.110(3) 0.043(2) 0.017(2) 0.010(2) -0.012(2)
S2A 0.0633(17) 0.111(2) 0.0402(19) 0.0155(19) 0.0036(16) -0.0055(17)

loop_
_atom_type_symbol
_atom_type_description
_atom_type_scat_dispersion_real
_atom_type_scat_dispersion_imag
_atom_type_scat_source
C C 0.0181 0.0091 'International Tables Vol C Tables 4.2.6.8 and 6.1.1.4'
H H 0.0000 0.0000 'International Tables Vol C Tables 4.2.6.8 and 6.1.1.4'
N N 0.0311 0.0180 'International Tables Vol C Tables 4.2.6.8 and 6.1.1.4'
O O 0.0492 0.0322 'International Tables Vol C Tables 4.2.6.8 and 6.1.1.4'
S S 0.3331 0.5567 'International Tables Vol C Tables 4.2.6.8 and 6.1.1.4'
Ni Ni -3.0029 0.5091 'International Tables Vol C Tables 4.2.6.8 and 6.1.1.4'

loop_
_geom_angle_atom_site_label_1
_geom_angle_atom_site_label_2
_geom_angle_atom_site_label_3
_geom_angle
_geom_angle_site_symmetry_1
_geom_angle_site_symmetry_3
_geom_angle_publ_flag
N5 Ni1 N2 175.02(13) . . ?
N5 Ni1 O2 76.52(11) . . ?
N2 Ni1 O2 98.63(11) . . ?
N5 Ni1 N1 100.61(12) . . ?
N2 Ni1 N1 78.32(12) . . ?
O2 Ni1 N1 92.30(12) . . ?
N5 Ni1 O1 104.87(11) . . ?
N2 Ni1 O1 76.28(11) . . ?
O2 Ni1 O1 93.46(11) . . ?
N1 Ni1 O1 154.52(11) . . ?
N5 Ni1 N4 78.16(11) . . ?
N2 Ni1 N4 106.70(12) . . ?
O2 Ni1 N4 154.67(11) . . ?
N1 Ni1 N4 92.85(12) . . ?
O1 Ni1 N4 92.48(11) . . ?
C7 O1 Ni1 109.7(2) . . ?
C18 O2 Ni1 109.6(2) . . ?
C1 N1 C5 118.0(3) . . ?
C1 N1 Ni1 129.7(3) . . ?
C5 N1 Ni1 112.3(2) . . ?
C6 N2 N3 122.5(3) . . ?
C6 N2 Ni1 118.3(3) . . ?
N3 N2 Ni1 119.0(2) . . ?
C7 N3 N2 108.6(3) . . ?
C12 N4 C16 118.0(3) . . ?
C12 N4 Ni1 130.5(3) . . ?
C16 N4 Ni1 111.5(2) . . ?
C17 N5 N6 122.5(3) . . ?
C17 N5 Ni1 118.6(2) . . ?
N6 N5 Ni1 118.8(2) . . ?
C18 N6 N5 108.4(3) . . ?
N1 C1 C2 123.7(4) . . ?
N1 C1 H1A 118.1 . . ?
C2 C1 H1A 118.1 . . ?
C1 C2 C3 118.2(4) . . ?
C1 C2 H2A 120.9 . . ?
C3 C2 H2A 120.9 . . ?
C4 C3 C2 119.0(4) . . ?
C4 C3 H3A 120.5 . . ?
C2 C3 H3A 120.5 . . ?
C5 C4 C3 119.0(4) . . ?
C5 C4 H4A 120.5 . . ?
C3 C4 H4A 120.5 . . ?
N1 C5 C4 122.0(4) . . ?
N1 C5 C6 114.6(3) . . ?
C4 C5 C6 123.4(3) . . ?
N2 C6 C5 116.4(3) . . ?
N2 C6 H6A 121.8 . . ?
C5 C6 H6A 121.8 . . ?
O1 C7 N3 126.3(4) . . ?
O1 C7 C8A 118.9(9) . . ?
N3 C7 C8A 114.8(9) . . ?
O1 C7 C8 119.2(4) . . ?
N3 C7 C8 114.4(4) . . ?
C9 C8 C7 127.7(7) . . ?
C9 C8 S1 111.2(5) . . ?
C7 C8 S1 121.2(5) . . ?
C8 C9 C10 114.5(7) . . ?
C8 C9 H9A 122.7 . . ?
C10 C9 H9A 122.7 . . ?
C11 C10 C9 109.2(7) . . ?
C11 C10 H10A 125.4 . . ?
C9 C10 H10A 125.4 . . ?
C10 C11 S1 114.1(5) . . ?
C10 C11 H11A 123.0 . . ?
S1 C11 H11A 123.0 . . ?
C8 S1 C11 91.0(3) . . ?
C9A C8A C7 126.1(16) . . ?
C9A C8A S1A 111.6(12) . . ?
C7 C8A S1A 122.3(14) . . ?
C8A C9A C10A 115.8(15) . . ?
C8A C9A H9AA 122.1 . . ?
C10A C9A H9AA 122.1 . . ?
C11A C10A C9A 106.1(15) . . ?
C11A C10A H10B 126.9 . . ?
C9A C10A H10B 126.9 . . ?
C10A C11A S1A 116.7(14) . . ?
C10A C11A H11B 121.6 . . ?
S1A C11A H11B 121.6 . . ?
C8A S1A C11A 89.7(9) . . ?
N4 C12 C13 123.3(4) . . ?
N4 C12 H12A 118.4 . . ?
C13 C12 H12A 118.4 . . ?
C14 C13 C12 118.4(4) . . ?
C14 C13 H13A 120.8 . . ?
C12 C13 H13A 120.8 . . ?
C15 C14 C13 119.5(4) . . ?
C15 C14 H14A 120.2 . . ?
C13 C14 H14A 120.2 . . ?
C14 C15 C16 119.1(4) . . ?
C14 C15 H15A 120.5 . . ?
C16 C15 H15A 120.5 . . ?
N4 C16 C15 121.6(3) . . ?
N4 C16 C17 115.5(3) . . ?
C15 C16 C17 122.9(3) . . ?
N5 C17 C16 116.2(3) . . ?
N5 C17 H17A 121.9 . . ?
C16 C17 H17A 121.9 . . ?
O2 C18 N6 126.4(3) . . ?
O2 C18 C19 117.9(4) . . ?
N6 C18 C19 115.7(4) . . ?
O2 C18 C19A 120.1(8) . . ?
N6 C18 C19A 113.3(8) . . ?
C20 C19 C18 127.5(8) . . ?
C20 C19 S2 110.1(6) . . ?
C18 C19 S2 121.9(5) . . ?
C19 C20 C21 114.1(9) . . ?
C19 C20 H20A 123.0 . . ?
C21 C20 H20A 123.0 . . ?
C22 C21 C20 109.6(7) . . ?
C22 C21 H21A 125.2 . . ?
C20 C21 H21A 125.2 . . ?
C21 C22 S2 113.8(6) . . ?
C21 C22 H22A 123.1 . . ?
S2 C22 H22A 123.1 . . ?
C22 S2 C19 92.1(4) . . ?
C20A C19A C18 127.5(14) . . ?
C20A C19A S2A 109.6(11) . . ?
C18 C19A S2A 121.6(13) . . ?
C19A C20A C21A 113.2(14) . . ?
C19A C20A H20B 123.4 . . ?
C21A C20A H20B 123.4 . . ?
C22A C21A C20A 109.0(14) . . ?
C22A C21A H21B 125.5 . . ?
C20A C21A H21B 125.5 . . ?
C21A C22A S2A 114.5(13) . . ?
C21A C22A H22B 122.7 . . ?
S2A C22A H22B 122.7 . . ?
C19A S2A C22A 91.3(9) . . ?

loop_
_geom_bond_atom_site_label_1
_geom_bond_atom_site_label_2
_geom_bond_distance
_geom_bond_site_symmetry_2
_geom_bond_publ_flag
Ni1 N5 1.993(3) . ?
Ni1 N2 1.999(3) . ?
Ni1 O2 2.093(3) . ?
Ni1 N1 2.105(3) . ?
Ni1 O1 2.113(3) . ?
Ni1 N4 2.131(3) . ?
O1 C7 1.268(4) . ?
O2 C18 1.265(4) . ?
N1 C1 1.328(5) . ?
N1 C5 1.359(4) . ?
N2 C6 1.273(5) . ?
N2 N3 1.368(4) . ?
N3 C7 1.339(5) . ?
N4 C12 1.332(5) . ?
N4 C16 1.351(5) . ?
N5 C17 1.279(5) . ?
N5 N6 1.361(4) . ?
N6 C18 1.336(5) . ?
C1 C2 1.375(6) . ?
C1 H1A 0.9300 . ?
C2 C3 1.392(6) . ?
C2 H2A 0.9300 . ?
C3 C4 1.384(6) . ?
C3 H3A 0.9300 . ?
C4 C5 1.382(6) . ?
C4 H4A 0.9300 . ?
C5 C6 1.460(5) . ?
C6 H6A 0.9300 . ?
C7 C8A 1.423(18) . ?
C7 C8 1.472(8) . ?
C8 C9 1.362(10) . ?
C8 S1 1.696(8) . ?
C9 C10 1.427(10) . ?
C9 H9A 0.9300 . ?
C10 C11 1.348(7) . ?
C10 H10A 0.9300 . ?
C11 S1 1.721(6) . ?
C11 H11A 0.9300 . ?
C8A C9A 1.379(18) . ?
C8A S1A 1.672(18) . ?
C9A C10A 1.424(17) . ?
C9A H9AA 0.9300 . ?
C10A C11A 1.348(14) . ?
C10A H10B 0.9300 . ?
C11A S1A 1.731(14) . ?
C11A H11B 0.9300 . ?
C12 C13 1.377(6) . ?
C12 H12A 0.9300 . ?
C13 C14 1.374(7) . ?
C13 H13A 0.9300 . ?
C14 C15 1.368(6) . ?
C14 H14A 0.9300 . ?
C15 C16 1.389(5) . ?
C15 H15A 0.9300 . ?
C16 C17 1.454(5) . ?
C17 H17A 0.9300 . ?
C18 C19 1.470(8) . ?
C18 C19A 1.484(17) . ?
C19 C20 1.367(11) . ?
C19 S2 1.686(9) . ?
C20 C21 1.417(11) . ?
C20 H20A 0.9300 . ?
C21 C22 1.345(9) . ?
C21 H21A 0.9300 . ?
C22 S2 1.683(7) . ?
C22 H22A 0.9300 . ?
C19A C20A 1.403(18) . ?
C19A S2A 1.660(17) . ?
C20A C21A 1.425(16) . ?
C20A H20B 0.9300 . ?
C21A C22A 1.318(14) . ?
C21A H21B 0.9300 . ?
C22A S2A 1.713(14) . ?
C22A H22B 0.9300 . ?

loop_
_geom_hbond_atom_site_label_D
_geom_hbond_atom_site_label_H
_geom_hbond_atom_site_label_A
_geom_hbond_distance_DH
_geom_hbond_distance_HA
_geom_hbond_distance_DA
_geom_hbond_angle_DHA
_geom_hbond_site_symmetry_A
_geom_hbond_publ_flag
C1 H1A N6 0.93 2.57 3.249(5) 130.0 3_656 yes
C10^a H10A^a O2 0.93 2.52 3.256(8) 136.2 1_565 yes
C11^a H11A^a S1^a 0.93 2.75 3.605(7) 152.5 2_756 yes
C13 H13A N3 0.93 2.65 3.538(5) 161.1 3_766 yes
C17 H17A O1 0.93 2.63 3.361(4) 135.9 3_666 yes
C21^a H21A^a O2 0.93 2.47 3.353(9) 159.4 2_646 yes

loop_
_geom_torsion_atom_site_label_1
_geom_torsion_atom_site_label_2
_geom_torsion_atom_site_label_3
_geom_torsion_atom_site_label_4
_geom_torsion
_geom_torsion_site_symmetry_1
_geom_torsion_site_symmetry_2
_geom_torsion_site_symmetry_3
_geom_torsion_site_symmetry_4
_geom_torsion_publ_flag
C6 N2 N3 C7 -177.2(3) . . . . ?
Ni1 N2 N3 C7 -2.6(4) . . . . ?
C17 N5 N6 C18 -179.3(4) . . . . ?
Ni1 N5 N6 C18 1.9(4) . . . . ?
C5 N1 C1 C2 0.2(6) . . . . ?
Ni1 N1 C1 C2 -177.5(3) . . . . ?
N1 C1 C2 C3 1.0(6) . . . . ?
C1 C2 C3 C4 -1.1(6) . . . . ?
C2 C3 C4 C5 0.0(6) . . . . ?
C1 N1 C5 C4 -1.3(5) . . . . ?
Ni1 N1 C5 C4 176.8(3) . . . . ?
C1 N1 C5 C6 -180.0(3) . . . . ?
Ni1 N1 C5 C6 -1.9(4) . . . . ?
C3 C4 C5 N1 1.2(6) . . . . ?
C3 C4 C5 C6 179.7(4) . . . . ?
N3 N2 C6 C5 179.6(3) . . . . ?
Ni1 N2 C6 C5 4.9(5) . . . . ?
N1 C5 C6 N2 -1.8(5) . . . . ?
C4 C5 C6 N2 179.6(4) . . . . ?
Ni1 O1 C7 N3 1.6(5) . . . . ?
Ni1 O1 C7 C8A -177.6(15) . . . . ?
Ni1 O1 C7 C8 -177.0(5) . . . . ?
N2 N3 C7 O1 0.5(5) . . . . ?
N2 N3 C7 C8A 179.7(14) . . . . ?
N2 N3 C7 C8 179.1(5) . . . . ?
O1 C7 C8 C9 -4.0(11) . . . . ?
N3 C7 C8 C9 177.3(8) . . . . ?
O1 C7 C8 S1 175.9(5) . . . . ?
N3 C7 C8 S1 -2.8(9) . . . . ?
C7 C8 C9 C10 -178.9(9) . . . . ?
S1 C8 C9 C10 1.2(10) . . . . ?
C8 C9 C10 C11 -2.2(10) . . . . ?
C9 C10 C11 S1 2.2(9) . . . . ?
C9 C8 S1 C11 0.1(7) . . . . ?
C7 C8 S1 C11 -179.9(8) . . . . ?
C10 C11 S1 C8 -1.4(7) . . . . ?
O1 C7 C8A C9A 178.5(16) . . . . ?
N3 C7 C8A C9A -1(3) . . . . ?
O1 C7 C8A S1A -3(3) . . . . ?
N3 C7 C8A S1A 177.3(15) . . . . ?
C7 C8A C9A C10A 178(3) . . . . ?
S1A C8A C9A C10A 0.0(17) . . . . ?
C8A C9A C10A C11A 0.0(18) . . . . ?
C9A C10A C11A S1A 0(2) . . . . ?
C9A C8A S1A C11A -0.1(18) . . . . ?
C7 C8A S1A C11A -178(3) . . . . ?
C10A C11A S1A C8A 0(2) . . . . ?
C16 N4 C12 C13 -0.3(6) . . . . ?
Ni1 N4 C12 C13 177.6(3) . . . . ?
N4 C12 C13 C14 2.3(8) . . . . ?
C12 C13 C14 C15 -1.7(8) . . . . ?
C13 C14 C15 C16 -0.6(8) . . . . ?
C12 N4 C16 C15 -2.1(6) . . . . ?
Ni1 N4 C16 C15 179.6(4) . . . . ?
C12 N4 C16 C17 177.6(4) . . . . ?
Ni1 N4 C16 C17 -0.8(4) . . . . ?
C14 C15 C16 N4 2.6(7) . . . . ?
C14 C15 C16 C17 -177.1(5) . . . . ?
N6 N5 C17 C16 -176.8(4) . . . . ?
Ni1 N5 C17 C16 2.0(5) . . . . ?
N4 C16 C17 N5 -0.7(6) . . . . ?
C15 C16 C17 N5 178.9(4) . . . . ?
Ni1 O2 C18 N6 -5.5(5) . . . . ?
Ni1 O2 C18 C19 174.6(5) . . . . ?
Ni1 O2 C18 C19A 169.1(14) . . . . ?
N5 N6 C18 O2 2.7(6) . . . . ?
N5 N6 C18 C19 -177.4(6) . . . . ?
N5 N6 C18 C19A -172.2(13) . . . . ?
O2 C18 C19 C20 -5.9(13) . . . . ?
N6 C18 C19 C20 174.2(9) . . . . ?
O2 C18 C19 S2 -177.2(6) . . . . ?
N6 C18 C19 S2 2.9(10) . . . . ?
C18 C19 C20 C21 -176.1(10) . . . . ?
S2 C19 C20 C21 -4.0(11) . . . . ?
C19 C20 C21 C22 0.8(12) . . . . ?
C20 C21 C22 S2 2.8(11) . . . . ?
C21 C22 S2 C19 -4.4(9) . . . . ?
C20 C19 S2 C22 4.6(8) . . . . ?
C18 C19 S2 C22 177.3(8) . . . . ?
O2 C18 C19A C20A -157.4(16) . . . . ?
N6 C18 C19A C20A 18(3) . . . . ?
O2 C18 C19A S2A 9(3) . . . . ?
N6 C18 C19A S2A -176.2(15) . . . . ?
C18 C19A C20A C21A -179(3) . . . . ?
S2A C19A C20A C21A 13.8(16) . . . . ?
C19A C20A C21A C22A -5.2(18) . . . . ?
C20A C21A C22A S2A -6(2) . . . . ?
C20A C19A S2A C22A -14.0(17) . . . . ?
C18 C19A S2A C22A 178(2) . . . . ?
C21A C22A S2A C19A 12(2) . . . . ?
